data_1506428
loop_
_publ_author_name
'Chen, Hsuan-Ying'
'Huang, Bor-Hunn'
'Lin, Chu-Chieh'

_publ_section_title
;
 A Highly Efficient Initiator for the Ring-Opening Polymerization of
 Lactides and \e-Caprolactone:&#x00A0; A Kinetic Study
;
_journal_issue 13
_journal_name_full Macromolecules
_journal_page_first 5400
_journal_paper_doi 10.1021/ma050672f
_journal_volume 38
_journal_year 2005
_chemical_formula_sum 'C66 H70 N4 O8 Zn3'
_chemical_formula_weight 1243.37
_chemical_name_systematic
; 
 ? 
;
_space_group_IT_number 2
_symmetry_cell_setting triclinic
_symmetry_space_group_name_Hall '-P 1'
_symmetry_space_group_name_H-M 'P -1'
_atom_sites_solution_hydrogens geom
_atom_sites_solution_primary direct
_atom_sites_solution_secondary difmap
_audit_creation_method SHELXL-97
_cell_angle_alpha 89.141(2)
_cell_angle_beta 84.148(2)
_cell_angle_gamma 76.224(2)
_cell_formula_units_Z 2
_cell_length_a 11.2879(9)
_cell_length_b 11.5445(9)
_cell_length_c 25.113(2)
_cell_measurement_reflns_used 5115
_cell_measurement_temperature 293(2)
_cell_measurement_theta_max 25.312
_cell_measurement_theta_min 2.441
_cell_volume 3161.7(4)
_computing_cell_refinement 'Bruker SMART'
_computing_data_collection 'Bruker SMART'
_computing_data_reduction 'Bruker SHELXTL'
_computing_molecular_graphics 'Bruker SHELXTL'
_computing_publication_material 'Bruker SHELXTL'
_computing_structure_refinement 'SHELXL-97 (Sheldrick, 1997)'
_computing_structure_solution 'SHELXS-97 (Sheldrick, 1990)'
_diffrn_ambient_temperature 293(2)
_diffrn_measured_fraction_theta_full 0.983
_diffrn_measured_fraction_theta_max 0.983
_diffrn_measurement_device_type 'CCD area detector'
_diffrn_measurement_method 'phi and omega scans'
_diffrn_radiation_monochromator graphite
_diffrn_radiation_source 'fine-focus sealed tube'
_diffrn_radiation_type MoK\a
_diffrn_radiation_wavelength 0.71073
_diffrn_reflns_av_R_equivalents 0.0279
_diffrn_reflns_av_sigmaI/netI 0.0579
_diffrn_reflns_limit_h_max 11
_diffrn_reflns_limit_h_min -13
_diffrn_reflns_limit_k_max 13
_diffrn_reflns_limit_k_min -14
_diffrn_reflns_limit_l_max 23
_diffrn_reflns_limit_l_min -31
_diffrn_reflns_number 17940
_diffrn_reflns_theta_full 26.05
_diffrn_reflns_theta_max 26.05
_diffrn_reflns_theta_min 1.82
_exptl_absorpt_coefficient_mu 1.184
_exptl_absorpt_correction_T_max 1.000
_exptl_absorpt_correction_T_min 0.627
_exptl_absorpt_correction_type SADABS
_exptl_crystal_colour yellow
_exptl_crystal_density_diffrn 1.306
_exptl_crystal_density_method 'not measured'
_exptl_crystal_description parallelpiped
_exptl_crystal_F_000 1296
_exptl_crystal_size_max 0.66
_exptl_crystal_size_mid 0.57
_exptl_crystal_size_min 0.42
_refine_diff_density_max 0.604
_refine_diff_density_min -0.406
_refine_diff_density_rms 0.066
_refine_ls_extinction_method none
_refine_ls_goodness_of_fit_ref 0.826
_refine_ls_hydrogen_treatment mixed
_refine_ls_matrix_type full
_refine_ls_number_parameters 730
_refine_ls_number_reflns 12284
_refine_ls_number_restraints 0
_refine_ls_restrained_S_all 0.826
_refine_ls_R_factor_all 0.0907
_refine_ls_R_factor_gt 0.0473
_refine_ls_shift/su_max 0.001
_refine_ls_shift/su_mean 0.000
_refine_ls_structure_factor_coef Fsqd
_refine_ls_weighting_details 'calc w=1/[\s^2^(Fo^2^)+(0.1000P)^2^+0.0000P] where P=(Fo^2^+2Fc^2^)/3'
_refine_ls_weighting_scheme calc
_refine_ls_wR_factor_gt 0.1202
_refine_ls_wR_factor_ref 0.1478
_reflns_number_gt 7310
_reflns_number_total 12284
_reflns_threshold_expression >2sigma(I)
_cod_data_source_file ma050672fsi20050331_095708.cif
_cod_data_source_block 1
_cod_depositor_comments
;
The following automatic conversions were performed:

'_symmetry_cell_setting' value 'Triclinic' changed to 'triclinic'
according to /home/saulius/struct/CIF-dictionaries/cif_core.dic
dictionary named 'cif_core.dic' version 2.4.1 from 2010-06-29.

Automatic conversion script
Id: cif_fix_values 1715 2011-07-08 13:25:40Z adriana 
;
_cod_original_sg_symbol_H-M P-1
_cod_database_code 1506428

loop_
_symmetry_equiv_pos_as_xyz
'x, y, z'
'-x, -y, -z'

loop_
_atom_site_label
_atom_site_type_symbol
_atom_site_fract_x
_atom_site_fract_y
_atom_site_fract_z
_atom_site_U_iso_or_equiv
_atom_site_adp_type
_atom_site_occupancy
_atom_site_symmetry_multiplicity
_atom_site_calc_flag
_atom_site_refinement_flags
Zn1 Zn 1.14357(4) -0.28279(4) -0.143041(16) 0.04602(13) Uani 1 1 d .
Zn2 Zn 1.22657(4) -0.23371(4) -0.253574(17) 0.05069(13) Uani 1 1 d .
Zn3 Zn 1.30303(4) -0.16335(4) -0.361804(16) 0.04392(13) Uani 1 1 d .
O1 O 0.9775(3) -0.5625(2) -0.13597(12) 0.0712(8) Uani 1 1 d .
O2 O 1.1934(4) -0.0499(3) -0.03540(16) 0.1053(13) Uani 1 1 d .
O3 O 1.6648(2) -0.2950(3) -0.41100(12) 0.0712(8) Uani 1 1 d .
O4 O 1.0180(3) 0.0503(3) -0.42484(14) 0.0797(9) Uani 1 1 d .
O5 O 1.3675(2) -0.1952(2) -0.29247(10) 0.0545(6) Uani 1 1 d .
O6 O 1.1617(2) -0.2080(3) -0.32184(10) 0.0584(7) Uani 1 1 d .
O7 O 1.2266(3) -0.3698(2) -0.20808(10) 0.0624(7) Uani 1 1 d .
O8 O 1.1547(2) -0.1464(2) -0.18894(10) 0.0577(7) Uani 1 1 d .
N1 N 0.9951(3) -0.3351(3) -0.11638(12) 0.0475(7) Uani 1 1 d .
N2 N 1.2094(3) -0.2710(3) -0.07489(12) 0.0486(7) Uani 1 1 d .
N3 N 1.4183(2) -0.2564(2) -0.41745(12) 0.0439(7) Uani 1 1 d .
N4 N 1.2560(3) -0.0146(3) -0.40135(12) 0.0477(7) Uani 1 1 d .
C1 C 0.8472(4) -0.3764(4) -0.04475(17) 0.0690(12) Uani 1 1 d .
H1A H 0.8024 -0.3825 -0.0747 0.103 Uiso 1 1 calc R
H1B H 0.8008 -0.3132 -0.0213 0.103 Uiso 1 1 calc R
H1C H 0.8611 -0.4503 -0.0257 0.103 Uiso 1 1 calc R
C2 C 0.9679(3) -0.3502(3) -0.06441(15) 0.0515(9) Uani 1 1 d .
C3 C 1.0466(4) -0.3374(3) -0.02651(15) 0.0533(9) Uani 1 1 d .
H3A H 1.0194 -0.3560 0.0081 0.064 Uiso 1 1 calc R
C4 C 1.1567(4) -0.3028(3) -0.02973(15) 0.0518(9) Uani 1 1 d .
C5 C 1.2177(5) -0.3047(5) 0.02106(17) 0.0823(14) Uani 1 1 d .
H5A H 1.2926 -0.2792 0.0136 0.123 Uiso 1 1 calc R
H5B H 1.2355 -0.3843 0.0349 0.123 Uiso 1 1 calc R
H5C H 1.1639 -0.2519 0.0471 0.123 Uiso 1 1 calc R
C6 C 0.9186(3) -0.3587(3) -0.15443(15) 0.0491(9) Uani 1 1 d .
C7 C 0.8569(4) -0.2671(4) -0.18483(17) 0.0625(11) Uani 1 1 d .
H7A H 0.8626 -0.1895 -0.1785 0.075 Uiso 1 1 calc R
C8 C 0.7873(4) -0.2872(5) -0.2243(2) 0.0773(13) Uani 1 1 d .
H8A H 0.7467 -0.2241 -0.2441 0.093 Uiso 1 1 calc R
C9 C 0.7790(4) -0.4007(5) -0.2338(2) 0.0813(14) Uani 1 1 d .
H9A H 0.7311 -0.4149 -0.2599 0.098 Uiso 1 1 calc R
C10 C 0.8406(4) -0.4946(4) -0.20522(19) 0.0740(13) Uani 1 1 d .
H10A H 0.8349 -0.5717 -0.2125 0.089 Uiso 1 1 calc R
C11 C 0.9112(4) -0.4752(4) -0.16573(17) 0.0580(10) Uani 1 1 d .
C12 C 0.9868(5) -0.6843(4) -0.1508(2) 0.0960(17) Uani 1 1 d .
H12A H 1.0351 -0.7365 -0.1268 0.144 Uiso 1 1 calc R
H12B H 1.0252 -0.6987 -0.1867 0.144 Uiso 1 1 calc R
H12C H 0.9062 -0.6991 -0.1487 0.144 Uiso 1 1 calc R
C13 C 1.3157(4) -0.2252(4) -0.07564(16) 0.0596(10) Uani 1 1 d .
C14 C 1.4270(4) -0.2907(5) -0.0993(2) 0.0881(15) Uani 1 1 d .
H14A H 1.4323 -0.3674 -0.1117 0.106 Uiso 1 1 calc R
C15 C 1.5299(6) -0.2460(9) -0.1049(3) 0.134(3) Uani 1 1 d .
H15A H 1.6039 -0.2912 -0.1211 0.161 Uiso 1 1 calc R
C16 C 1.5207(9) -0.1336(10) -0.0861(4) 0.151(4) Uani 1 1 d .
H16A H 1.5900 -0.1026 -0.0893 0.181 Uiso 1 1 calc R
C17 C 1.4114(8) -0.0648(6) -0.0627(3) 0.126(3) Uani 1 1 d .
H17A H 1.4077 0.0118 -0.0504 0.151 Uiso 1 1 calc R
C18 C 1.3070(6) -0.1092(5) -0.0572(2) 0.0852(15) Uani 1 1 d .
C19 C 1.1733(8) 0.0728(5) -0.0233(3) 0.168(4) Uani 1 1 d .
H19A H 1.0899 0.1027 -0.0084 0.251 Uiso 1 1 calc R
H19B H 1.1885 0.1154 -0.0554 0.251 Uiso 1 1 calc R
H19C H 1.2277 0.0837 0.0022 0.251 Uiso 1 1 calc R
C20 C 1.5056(4) -0.2996(4) -0.51002(17) 0.0725(12) Uani 1 1 d .
H20A H 1.5398 -0.3754 -0.4948 0.109 Uiso 1 1 calc R
H20B H 1.5706 -0.2663 -0.5263 0.109 Uiso 1 1 calc R
H20C H 1.4537 -0.3101 -0.5367 0.109 Uiso 1 1 calc R
C21 C 1.4315(3) -0.2166(4) -0.46676(15) 0.0510(9) Uani 1 1 d .
C22 C 1.3754(3) -0.1021(3) -0.48131(14) 0.0505(9) Uani 1 1 d .
H22A H 1.3925 -0.0859 -0.5173 0.061 Uiso 1 1 calc R
C23 C 1.2984(3) -0.0067(3) -0.45246(16) 0.0513(9) Uani 1 1 d .
C24 C 1.2637(4) 0.1119(4) -0.48020(18) 0.0751(13) Uani 1 1 d .
H24A H 1.2114 0.1697 -0.4557 0.113 Uiso 1 1 calc R
H24B H 1.2212 0.1032 -0.5105 0.113 Uiso 1 1 calc R
H24C H 1.3365 0.1383 -0.4920 0.113 Uiso 1 1 calc R
C25 C 1.4884(3) -0.3691(3) -0.40226(14) 0.0474(9) Uani 1 1 d .
C26 C 1.4300(4) -0.4579(3) -0.38586(16) 0.0569(10) Uani 1 1 d .
H26A H 1.3465 -0.4459 -0.3888 0.068 Uiso 1 1 calc R
C27 C 1.4923(4) -0.5643(4) -0.36514(18) 0.0709(12) Uani 1 1 d .
H27A H 1.4512 -0.6230 -0.3545 0.085 Uiso 1 1 calc R
C28 C 1.6145(4) -0.5820(4) -0.36056(19) 0.0750(13) Uani 1 1 d .
H28A H 1.6570 -0.6535 -0.3469 0.090 Uiso 1 1 calc R
C29 C 1.6760(4) -0.4947(4) -0.37597(18) 0.0688(12) Uani 1 1 d .
H29A H 1.7594 -0.5078 -0.3727 0.083 Uiso 1 1 calc R
C30 C 1.6136(3) -0.3878(4) -0.39631(16) 0.0547(10) Uani 1 1 d .
C31 C 1.7871(4) -0.3021(5) -0.3987(2) 0.0827(15) Uani 1 1 d .
H31A H 1.8123 -0.2319 -0.4114 0.124 Uiso 1 1 calc R
H31B H 1.8413 -0.3713 -0.4159 0.124 Uiso 1 1 calc R
H31C H 1.7901 -0.3078 -0.3607 0.124 Uiso 1 1 calc R
C32 C 1.1707(4) 0.0836(3) -0.37476(16) 0.0535(10) Uani 1 1 d .
C33 C 1.2050(5) 0.1442(4) -0.33444(18) 0.0751(13) Uani 1 1 d .
H33A H 1.2856 0.1229 -0.3260 0.090 Uiso 1 1 calc R
C34 C 1.1224(6) 0.2363(4) -0.3060(2) 0.0960(17) Uani 1 1 d .
H34A H 1.1476 0.2775 -0.2795 0.115 Uiso 1 1 calc R
C35 C 1.0042(6) 0.2653(5) -0.3178(2) 0.1006(19) Uani 1 1 d .
H35A H 0.9480 0.3264 -0.2986 0.121 Uiso 1 1 calc R
C36 C 0.9663(5) 0.2067(5) -0.3570(2) 0.0875(16) Uani 1 1 d .
H36A H 0.8850 0.2288 -0.3646 0.105 Uiso 1 1 calc R
C37 C 1.0478(4) 0.1145(4) -0.38558(18) 0.0621(11) Uani 1 1 d .
C38 C 0.8918(5) 0.0708(6) -0.4344(3) 0.124(2) Uani 1 1 d .
H38A H 0.8840 0.0193 -0.4628 0.185 Uiso 1 1 calc R
H38B H 0.8624 0.1525 -0.4443 0.185 Uiso 1 1 calc R
H38C H 0.8444 0.0545 -0.4024 0.185 Uiso 1 1 calc R
C39 C 1.4820(4) -0.1899(3) -0.27604(18) 0.0599(10) Uani 1 1 d .
H39A H 1.5474 -0.2369 -0.3004 0.072 Uiso 1 1 calc R
H39B H 1.4898 -0.2233 -0.2405 0.072 Uiso 1 1 calc R
C40 C 1.4935(4) -0.0638(4) -0.27537(17) 0.0569(10) Uani 1 1 d .
C41 C 1.5452(4) -0.0140(4) -0.3196(2) 0.0763(13) Uani 1 1 d .
H41A H 1.5782 -0.0611 -0.3497 0.092 Uiso 1 1 calc R
C42 C 1.5483(5) 0.1055(5) -0.3196(3) 0.0920(16) Uani 1 1 d .
H42A H 1.5839 0.1380 -0.3494 0.110 Uiso 1 1 calc R
C43 C 1.4997(6) 0.1743(5) -0.2761(3) 0.0981(18) Uani 1 1 d .
H43A H 1.5020 0.2543 -0.2762 0.118 Uiso 1 1 calc R
C44 C 1.4474(5) 0.1283(5) -0.2323(2) 0.0893(16) Uani 1 1 d .
H44A H 1.4132 0.1766 -0.2026 0.107 Uiso 1 1 calc R
C45 C 1.4454(4) 0.0094(4) -0.2320(2) 0.0760(13) Uani 1 1 d .
H45A H 1.4106 -0.0220 -0.2017 0.091 Uiso 1 1 calc R
C46 C 1.0545(4) -0.2278(4) -0.34043(18) 0.0658(11) Uani 1 1 d .
H46A H 1.0079 -0.1538 -0.3542 0.079 Uiso 1 1 calc R
H46B H 1.0042 -0.2520 -0.3107 0.079 Uiso 1 1 calc R
C47 C 1.0815(3) -0.3208(4) -0.38315(18) 0.0578(10) Uani 1 1 d .
C48 C 1.1109(4) -0.2914(5) -0.43520(19) 0.0754(13) Uani 1 1 d .
H48A H 1.1084 -0.2123 -0.4439 0.090 Uiso 1 1 calc R
C49 C 1.1445(6) -0.3789(6) -0.4750(2) 0.1037(18) Uani 1 1 d .
H49A H 1.1663 -0.3589 -0.5101 0.124 Uiso 1 1 calc R
C50 C 1.1451(6) -0.4942(6) -0.4623(3) 0.112(2) Uani 1 1 d .
H50A H 1.1655 -0.5525 -0.4890 0.135 Uiso 1 1 calc R
C51 C 1.1168(5) -0.5248(5) -0.4116(3) 0.0949(17) Uani 1 1 d .
H51A H 1.1186 -0.6039 -0.4033 0.114 Uiso 1 1 calc R
C52 C 1.0851(4) -0.4384(4) -0.3720(2) 0.0753(13) Uani 1 1 d .
H52A H 1.0656 -0.4601 -0.3369 0.090 Uiso 1 1 calc R
C53 C 1.2654(5) -0.4934(4) -0.21809(19) 0.0879(16) Uani 1 1 d .
H53A H 1.3084 -0.5076 -0.2537 0.105 Uiso 1 1 calc R
H53B H 1.1945 -0.5276 -0.2166 0.105 Uiso 1 1 calc R
C54 C 1.3482(4) -0.5521(3) -0.1776(2) 0.0676(12) Uani 1 1 d .
C55 C 1.3002(5) -0.5909(4) -0.1306(2) 0.0852(15) Uani 1 1 d .
H55A H 1.2161 -0.5832 -0.1244 0.102 Uiso 1 1 calc R
C56 C 1.3750(7) -0.6418(6) -0.0918(3) 0.122(2) Uani 1 1 d .
H56A H 1.3413 -0.6666 -0.0596 0.146 Uiso 1 1 calc R
C57 C 1.4973(8) -0.6549(8) -0.1015(4) 0.142(3) Uani 1 1 d .
H57A H 1.5480 -0.6910 -0.0759 0.170 Uiso 1 1 calc R
C58 C 1.5464(6) -0.6173(7) -0.1465(5) 0.140(3) Uani 1 1 d .
H58A H 1.6307 -0.6254 -0.1521 0.168 Uiso 1 1 calc R
C59 C 1.4721(6) -0.5658(5) -0.1854(3) 0.107(2) Uani 1 1 d .
H59A H 1.5072 -0.5403 -0.2172 0.128 Uiso 1 1 calc R
C60 C 1.1172(4) -0.0231(3) -0.17854(18) 0.0617(11) Uani 1 1 d .
H60A H 1.1520 0.0194 -0.2074 0.074 Uiso 1 1 calc R
H60B H 1.1475 -0.0051 -0.1456 0.074 Uiso 1 1 calc R
C61 C 0.9814(4) 0.0179(3) -0.17363(18) 0.0579(10) Uani 1 1 d .
C62 C 0.9187(5) 0.0434(4) -0.2179(2) 0.0890(16) Uani 1 1 d .
H62A H 0.9621 0.0417 -0.2515 0.107 Uiso 1 1 calc R
C63 C 0.7905(7) 0.0718(6) -0.2133(4) 0.125(2) Uani 1 1 d .
H63A H 0.7485 0.0859 -0.2436 0.150 Uiso 1 1 calc R
C64 C 0.7284(6) 0.0785(6) -0.1637(4) 0.120(3) Uani 1 1 d .
H64A H 0.6432 0.0997 -0.1603 0.144 Uiso 1 1 calc R
C65 C 0.7870(6) 0.0552(5) -0.1197(3) 0.106(2) Uani 1 1 d .
H65A H 0.7430 0.0596 -0.0861 0.127 Uiso 1 1 calc R
C66 C 0.9137(5) 0.0247(4) -0.1247(2) 0.0759(13) Uani 1 1 d .
H66A H 0.9542 0.0082 -0.0940 0.091 Uiso 1 1 calc R

loop_
_atom_site_aniso_label
_atom_site_aniso_U_11
_atom_site_aniso_U_22
_atom_site_aniso_U_33
_atom_site_aniso_U_23
_atom_site_aniso_U_13
_atom_site_aniso_U_12
Zn1 0.0545(3) 0.0459(2) 0.0405(2) 0.00207(18) -0.00734(19) -0.01651(19)
Zn2 0.0597(3) 0.0520(3) 0.0410(2) 0.00469(19) -0.0051(2) -0.0148(2)
Zn3 0.0427(2) 0.0445(2) 0.0423(2) 0.00488(18) -0.00675(18) -0.00518(17)
O1 0.092(2) 0.0432(16) 0.079(2) -0.0018(14) -0.0176(17) -0.0134(14)
O2 0.138(3) 0.049(2) 0.129(3) -0.020(2) -0.043(3) -0.008(2)
O3 0.0452(15) 0.079(2) 0.093(2) 0.0202(17) -0.0237(15) -0.0168(14)
O4 0.0567(18) 0.082(2) 0.098(2) -0.0030(19) -0.0273(17) -0.0033(15)
O5 0.0513(15) 0.0689(17) 0.0489(15) 0.0107(13) -0.0168(12) -0.0214(12)
O6 0.0499(15) 0.088(2) 0.0441(14) 0.0086(14) -0.0118(12) -0.0270(14)
O7 0.093(2) 0.0391(14) 0.0493(15) -0.0002(12) 0.0066(15) -0.0101(13)
O8 0.0734(18) 0.0380(14) 0.0547(16) 0.0036(12) 0.0043(14) -0.0040(12)
N1 0.0516(17) 0.0445(17) 0.0475(18) 0.0026(14) -0.0074(15) -0.0128(13)
N2 0.0547(18) 0.0435(17) 0.0479(18) -0.0031(14) -0.0127(15) -0.0092(14)
N3 0.0374(15) 0.0452(17) 0.0474(17) -0.0004(13) -0.0049(13) -0.0060(12)
N4 0.0447(17) 0.0452(17) 0.0504(18) 0.0069(14) -0.0103(14) -0.0034(13)
C1 0.069(3) 0.075(3) 0.063(3) 0.004(2) 0.005(2) -0.022(2)
C2 0.056(2) 0.040(2) 0.053(2) 0.0024(17) 0.0009(19) -0.0046(16)
C3 0.068(3) 0.055(2) 0.037(2) 0.0014(17) -0.0018(19) -0.0151(19)
C4 0.071(3) 0.045(2) 0.040(2) -0.0008(16) -0.0147(19) -0.0104(18)
C5 0.115(4) 0.091(4) 0.053(3) 0.007(2) -0.035(3) -0.038(3)
C6 0.046(2) 0.054(2) 0.049(2) -0.0014(18) -0.0073(17) -0.0152(17)
C7 0.062(2) 0.056(2) 0.075(3) 0.010(2) -0.021(2) -0.019(2)
C8 0.072(3) 0.087(4) 0.080(3) 0.015(3) -0.033(3) -0.021(3)
C9 0.070(3) 0.106(4) 0.076(3) 0.001(3) -0.027(3) -0.028(3)
C10 0.079(3) 0.075(3) 0.076(3) -0.017(3) -0.010(3) -0.033(3)
C11 0.058(2) 0.054(2) 0.063(3) 0.003(2) -0.006(2) -0.0174(19)
C12 0.140(5) 0.041(3) 0.103(4) -0.012(3) 0.004(4) -0.020(3)
C13 0.066(3) 0.064(3) 0.055(2) 0.002(2) -0.024(2) -0.019(2)
C14 0.058(3) 0.114(4) 0.095(4) -0.018(3) -0.017(3) -0.023(3)
C15 0.074(4) 0.205(9) 0.140(6) 0.001(6) -0.031(4) -0.058(5)
C16 0.132(7) 0.208(10) 0.162(8) 0.053(8) -0.066(6) -0.118(7)
C17 0.160(7) 0.103(5) 0.151(7) 0.021(5) -0.081(6) -0.077(5)
C18 0.110(4) 0.065(3) 0.096(4) 0.009(3) -0.051(3) -0.036(3)
C19 0.272(10) 0.046(3) 0.186(7) -0.026(4) -0.090(7) -0.010(4)
C20 0.075(3) 0.081(3) 0.054(3) -0.004(2) -0.001(2) -0.006(2)
C21 0.039(2) 0.065(3) 0.046(2) -0.0035(18) -0.0044(17) -0.0082(17)
C22 0.045(2) 0.066(2) 0.037(2) 0.0057(18) -0.0019(17) -0.0067(18)
C23 0.042(2) 0.057(2) 0.055(2) 0.0144(19) -0.0122(18) -0.0119(17)
C24 0.082(3) 0.066(3) 0.072(3) 0.031(2) -0.005(2) -0.010(2)
C25 0.045(2) 0.047(2) 0.046(2) -0.0059(16) -0.0074(17) -0.0020(16)
C26 0.049(2) 0.048(2) 0.071(3) -0.004(2) -0.008(2) -0.0052(17)
C27 0.077(3) 0.047(2) 0.086(3) 0.003(2) -0.006(3) -0.011(2)
C28 0.073(3) 0.051(3) 0.089(3) 0.003(2) -0.012(3) 0.011(2)
C29 0.054(2) 0.064(3) 0.080(3) 0.002(2) -0.017(2) 0.007(2)
C30 0.044(2) 0.059(2) 0.057(2) 0.0041(19) -0.0076(18) -0.0056(18)
C31 0.049(3) 0.114(4) 0.092(4) 0.015(3) -0.023(2) -0.028(2)
C32 0.059(2) 0.044(2) 0.054(2) 0.0107(18) -0.0083(19) -0.0038(17)
C33 0.094(3) 0.062(3) 0.070(3) 0.001(2) -0.031(3) -0.009(2)
C34 0.143(5) 0.060(3) 0.077(4) -0.016(3) -0.009(4) -0.007(3)
C35 0.127(5) 0.061(3) 0.088(4) -0.006(3) 0.009(4) 0.019(3)
C36 0.072(3) 0.078(3) 0.092(4) 0.007(3) 0.000(3) 0.018(3)
C37 0.061(3) 0.053(2) 0.066(3) 0.007(2) -0.007(2) -0.002(2)
C38 0.061(3) 0.150(6) 0.158(6) -0.003(5) -0.045(4) -0.007(3)
C39 0.055(2) 0.058(2) 0.071(3) 0.006(2) -0.029(2) -0.0130(19)
C40 0.051(2) 0.059(2) 0.064(3) 0.001(2) -0.023(2) -0.0133(19)
C41 0.076(3) 0.073(3) 0.081(3) 0.000(3) -0.011(3) -0.020(2)
C42 0.102(4) 0.077(4) 0.105(4) 0.021(3) -0.017(3) -0.036(3)
C43 0.123(5) 0.068(3) 0.116(5) 0.004(4) -0.052(4) -0.032(3)
C44 0.107(4) 0.072(3) 0.091(4) -0.019(3) -0.038(3) -0.011(3)
C45 0.078(3) 0.077(3) 0.076(3) -0.004(3) -0.026(3) -0.015(2)
C46 0.046(2) 0.083(3) 0.070(3) 0.006(2) -0.006(2) -0.019(2)
C47 0.041(2) 0.070(3) 0.065(3) 0.000(2) -0.0162(19) -0.0144(18)
C48 0.079(3) 0.079(3) 0.071(3) 0.002(3) -0.017(3) -0.020(2)
C49 0.128(5) 0.116(5) 0.070(4) -0.009(4) -0.014(3) -0.033(4)
C50 0.119(5) 0.107(5) 0.113(5) -0.038(4) -0.025(4) -0.022(4)
C51 0.093(4) 0.070(3) 0.128(5) -0.005(4) -0.034(4) -0.024(3)
C52 0.061(3) 0.079(3) 0.091(4) 0.016(3) -0.020(3) -0.025(2)
C53 0.137(5) 0.050(3) 0.071(3) -0.014(2) -0.011(3) -0.010(3)
C54 0.076(3) 0.039(2) 0.080(3) -0.008(2) 0.001(3) -0.002(2)
C55 0.069(3) 0.079(3) 0.096(4) 0.003(3) -0.002(3) 0.001(3)
C56 0.133(6) 0.115(5) 0.098(5) 0.018(4) -0.011(5) 0.007(4)
C57 0.102(6) 0.134(7) 0.173(9) -0.011(6) -0.057(6) 0.023(5)
C58 0.059(4) 0.111(6) 0.242(11) -0.040(7) -0.017(6) 0.002(4)
C59 0.089(4) 0.068(3) 0.153(6) -0.030(4) 0.029(4) -0.012(3)
C60 0.066(3) 0.041(2) 0.077(3) 0.002(2) -0.005(2) -0.0117(18)
C61 0.067(3) 0.035(2) 0.071(3) -0.0017(19) -0.011(2) -0.0105(18)
C62 0.095(4) 0.079(3) 0.092(4) 0.022(3) -0.034(3) -0.011(3)
C63 0.120(6) 0.101(5) 0.154(7) 0.020(5) -0.081(5) 0.001(4)
C64 0.082(4) 0.082(4) 0.190(8) -0.027(5) -0.028(5) -0.002(3)
C65 0.088(4) 0.099(4) 0.131(6) -0.048(4) 0.017(4) -0.031(3)
C66 0.080(3) 0.066(3) 0.086(4) -0.017(3) -0.007(3) -0.025(2)

loop_
_atom_type_symbol
_atom_type_description
_atom_type_scat_dispersion_real
_atom_type_scat_dispersion_imag
_atom_type_scat_source
C C 0.0033 0.0016 'International Tables Vol C Tables 4.2.6.8 and 6.1.1.4'
H H 0.0000 0.0000 'International Tables Vol C Tables 4.2.6.8 and 6.1.1.4'
N N 0.0061 0.0033 'International Tables Vol C Tables 4.2.6.8 and 6.1.1.4'
O O 0.0106 0.0060 'International Tables Vol C Tables 4.2.6.8 and 6.1.1.4'
Zn Zn 0.2839 1.4301 'International Tables Vol C Tables 4.2.6.8 and 6.1.1.4'

loop_
_geom_angle_atom_site_label_1
_geom_angle_atom_site_label_2
_geom_angle_atom_site_label_3
_geom_angle
O8 Zn1 N2 111.65(12)
O8 Zn1 O7 81.20(10)
N2 Zn1 O7 128.29(12)
O8 Zn1 N1 127.60(12)
N2 Zn1 N1 98.95(13)
O7 Zn1 N1 111.98(12)
O8 Zn1 Zn2 40.56(7)
N2 Zn1 Zn2 132.79(9)
O7 Zn1 Zn2 40.74(7)
N1 Zn1 Zn2 128.24(9)
O8 Zn2 O5 119.03(11)
O8 Zn2 O6 124.97(11)
O5 Zn2 O6 82.91(10)
O8 Zn2 O7 82.89(10)
O5 Zn2 O7 126.30(11)
O6 Zn2 O7 126.19(12)
O8 Zn2 Zn1 41.45(7)
O5 Zn2 Zn1 138.25(7)
O6 Zn2 Zn1 138.58(7)
O7 Zn2 Zn1 41.55(7)
O8 Zn2 Zn3 133.76(7)
O5 Zn2 Zn3 41.24(7)
O6 Zn2 Zn3 41.70(7)
O7 Zn2 Zn3 143.22(8)
Zn1 Zn2 Zn3 175.21(2)
N3 Zn3 O5 109.70(11)
N3 Zn3 N4 98.36(12)
O5 Zn3 N4 131.24(12)
N3 Zn3 O6 127.22(12)
O5 Zn3 O6 81.01(10)
N4 Zn3 O6 112.63(12)
N3 Zn3 Zn2 129.32(8)
O5 Zn3 Zn2 40.44(7)
N4 Zn3 Zn2 132.31(9)
O6 Zn3 Zn2 40.59(7)
C11 O1 C12 117.7(4)
C18 O2 C19 118.5(5)
C30 O3 C31 117.8(3)
C37 O4 C38 118.3(4)
C39 O5 Zn2 131.1(2)
C39 O5 Zn3 130.6(2)
Zn2 O5 Zn3 98.32(11)
C46 O6 Zn2 132.3(2)
C46 O6 Zn3 129.6(2)
Zn2 O6 Zn3 97.71(11)
C53 O7 Zn2 132.2(3)
C53 O7 Zn1 130.0(3)
Zn2 O7 Zn1 97.70(11)
C60 O8 Zn2 131.0(2)
C60 O8 Zn1 131.0(2)
Zn2 O8 Zn1 97.99(11)
C2 N1 C6 120.8(3)
C2 N1 Zn1 121.1(3)
C6 N1 Zn1 118.1(2)
C4 N2 C13 120.9(3)
C4 N2 Zn1 121.5(3)
C13 N2 Zn1 117.6(2)
C21 N3 C25 121.4(3)
C21 N3 Zn3 121.8(2)
C25 N3 Zn3 116.7(2)
C23 N4 C32 120.7(3)
C23 N4 Zn3 121.1(2)
C32 N4 Zn3 118.2(2)
N1 C2 C3 122.0(3)
N1 C2 C1 119.8(4)
C3 C2 C1 118.1(4)
C4 C3 C2 133.4(4)
N2 C4 C3 122.7(3)
N2 C4 C5 119.7(4)
C3 C4 C5 117.5(4)
C11 C6 C7 117.9(4)
C11 C6 N1 121.6(3)
C7 C6 N1 120.3(4)
C8 C7 C6 122.1(4)
C7 C8 C9 119.1(4)
C8 C9 C10 120.7(5)
C11 C10 C9 120.6(4)
O1 C11 C10 124.9(4)
O1 C11 C6 115.5(4)
C10 C11 C6 119.6(4)
C18 C13 C14 119.2(5)
C18 C13 N2 120.6(4)
C14 C13 N2 120.0(4)
C15 C14 C13 122.0(6)
C14 C15 C16 118.3(7)
C15 C16 C17 121.7(7)
C18 C17 C16 120.2(7)
O2 C18 C13 115.4(4)
O2 C18 C17 126.0(6)
C13 C18 C17 118.6(6)
N3 C21 C22 122.8(3)
N3 C21 C20 119.4(3)
C22 C21 C20 117.7(3)
C23 C22 C21 132.3(3)
N4 C23 C22 123.0(3)
N4 C23 C24 118.8(4)
C22 C23 C24 118.2(3)
C26 C25 C30 118.2(3)
C26 C25 N3 119.8(3)
C30 C25 N3 121.5(3)
C27 C26 C25 121.9(4)
C28 C27 C26 119.2(4)
C27 C28 C29 120.7(4)
C30 C29 C28 120.2(4)
O3 C30 C29 124.7(4)
O3 C30 C25 115.4(3)
C29 C30 C25 119.8(4)
C33 C32 C37 118.3(4)
C33 C32 N4 120.3(4)
C37 C32 N4 121.2(4)
C32 C33 C34 121.7(5)
C35 C34 C33 118.8(5)
C36 C35 C34 121.3(5)
C35 C36 C37 120.5(5)
O4 C37 C36 124.6(4)
O4 C37 C32 116.0(4)
C36 C37 C32 119.4(5)
O5 C39 C40 110.3(3)
C45 C40 C41 117.5(4)
C45 C40 C39 120.9(4)
C41 C40 C39 121.4(4)
C40 C41 C42 120.8(5)
C43 C42 C41 119.7(5)
C42 C43 C44 120.9(5)
C43 C44 C45 119.4(5)
C40 C45 C44 121.7(5)
O6 C46 C47 112.4(3)
C48 C47 C52 118.0(4)
C48 C47 C46 119.9(4)
C52 C47 C46 122.0(4)
C47 C48 C49 120.6(5)
C50 C49 C48 119.4(6)
C51 C50 C49 120.9(6)
C50 C51 C52 119.7(6)
C51 C52 C47 121.4(5)
O7 C53 C54 110.4(4)
C55 C54 C59 117.8(5)
C55 C54 C53 120.1(5)
C59 C54 C53 122.0(6)
C54 C55 C56 121.0(5)
C57 C56 C55 119.2(7)
C58 C57 C56 121.2(8)
C57 C58 C59 119.9(7)
C54 C59 C58 120.8(7)
O8 C60 C61 110.9(3)
C62 C61 C66 117.5(4)
C62 C61 C60 121.3(5)
C66 C61 C60 121.1(4)
C61 C62 C63 121.0(6)
C64 C63 C62 118.8(6)
C63 C64 C65 121.6(7)
C64 C65 C66 119.2(7)
C61 C66 C65 121.9(5)

loop_
_geom_bond_atom_site_label_1
_geom_bond_atom_site_label_2
_geom_bond_distance
Zn1 O8 1.958(2)
Zn1 N2 1.953(3)
Zn1 O7 1.961(3)
Zn1 N1 1.965(3)
Zn1 Zn2 2.9290(6)
Zn2 O8 1.923(3)
Zn2 O5 1.920(2)
Zn2 O6 1.923(2)
Zn2 O7 1.929(2)
Zn2 Zn3 2.9293(6)
Zn3 N3 1.952(3)
Zn3 O5 1.952(2)
Zn3 N4 1.960(3)
Zn3 O6 1.966(2)
O1 C11 1.366(5)
O1 C12 1.437(5)
O2 C18 1.365(6)
O2 C19 1.413(6)
O3 C30 1.363(5)
O3 C31 1.429(4)
O4 C37 1.357(5)
O4 C38 1.432(5)
O5 C39 1.412(4)
O6 C46 1.410(4)
O7 C53 1.407(5)
O8 C60 1.406(4)
N1 C2 1.328(4)
N1 C6 1.422(5)
N2 C4 1.315(5)
N2 C13 1.421(5)
N3 C21 1.321(4)
N3 C25 1.421(4)
N4 C23 1.333(5)
N4 C32 1.425(5)
C1 C2 1.498(5)
C2 C3 1.398(5)
C3 C4 1.388(5)
C4 C5 1.508(5)
C6 C11 1.402(5)
C6 C7 1.386(5)
C7 C8 1.381(6)
C8 C9 1.362(7)
C9 C10 1.375(6)
C10 C11 1.386(6)
C13 C18 1.401(6)
C13 C14 1.382(6)
C14 C15 1.373(8)
C15 C16 1.364(11)
C16 C17 1.378(11)
C17 C18 1.387(8)
C20 C21 1.504(5)
C21 C22 1.384(5)
C22 C23 1.391(5)
C23 C24 1.512(5)
C25 C26 1.382(5)
C25 C30 1.402(5)
C26 C27 1.385(5)
C27 C28 1.362(6)
C28 C29 1.384(6)
C29 C30 1.386(5)
C32 C33 1.377(6)
C32 C37 1.401(5)
C33 C34 1.387(7)
C34 C35 1.358(8)
C35 C36 1.361(8)
C36 C37 1.385(6)
C39 C40 1.493(5)
C40 C45 1.372(6)
C40 C41 1.382(6)
C41 C42 1.389(7)
C42 C43 1.348(8)
C43 C44 1.357(8)
C44 C45 1.378(7)
C46 C47 1.486(6)
C47 C48 1.373(6)
C47 C52 1.374(6)
C48 C49 1.391(7)
C49 C50 1.364(8)
C50 C51 1.342(8)
C51 C52 1.378(7)
C53 C54 1.496(6)
C54 C55 1.364(6)
C54 C59 1.363(7)
C55 C56 1.385(8)
C56 C57 1.350(10)
C57 C58 1.322(11)
C58 C59 1.387(10)
C60 C61 1.486(5)
C61 C62 1.369(6)
C61 C66 1.372(6)
C62 C63 1.399(8)
C63 C64 1.359(9)
C64 C65 1.336(9)
C65 C66 1.382(7)
